data_1535073
loop_
_publ_author_name
'Mattausch, H.J.'
'Simon, A.'

_publ_section_title
;
 Rare earth metal boride carbide bromides. A system of building blocks
;
_journal_name_full 'Angewandte Chemie (Edition international)'
_journal_page_first 1633
_journal_page_last 1635
_journal_volume 34
_journal_year 1995
_chemical_formula_sum 'C4 B2 Br6 Gd8'
_chemical_name_systematic 'Gd8 B2 C4 Br6'
_space_group_IT_number 11
_symmetry_space_group_name_Hall '-P 2yb'
_symmetry_space_group_name_H-M 'P 1 21/m 1'
_cell_angle_alpha 90
_cell_angle_beta 106.68
_cell_angle_gamma 90
_cell_formula_units_Z 1
_cell_length_a 9.547
_cell_length_b 3.693
_cell_length_c 12.445
_cell_volume 420.312
_citation_journal_id_ASTM ACIEAY
_cod_data_source_file Mattausch_ACIEAY_1995_1773.cif
_cod_data_source_block C4B2Br6Gd8
_cod_original_cell_volume 420.3118
_cod_database_code 1535073

loop_
_symmetry_equiv_pos_as_xyz
x,y,z
-x,y+1/2,-z
-x,-y,-z
x,-y-1/2,z

loop_
_atom_site_label
_atom_site_type_symbol
_atom_site_fract_x
_atom_site_fract_y
_atom_site_fract_z
_atom_site_occupancy
_atom_site_U_iso_or_equiv
C1 C 0.5491 0.25 0.633 1 0.0
C2 C 0.3704 0.25 0.1049 1 0.0
Gd3 Gd 0.28127 0.25 0.26642 1 0.0
Br2 Br 0.13579 0.25 0.44429 1 0.0
Br1 Br 0.96861 0.25 0.86783 1 0.0
Br3 Br 0.21356 0.75 0.72829 1 0.0
Gd4 Gd 0.75944 0.25 1.02066 1 0.0
Gd2 Gd 0.45649 0.25 0.80578 1 0.0
Gd1 Gd 0.62661 0.25 0.45955 1 0.0
B1 B 0.4647 0.25 0.0217 1 0.0
